data_4501341
loop_
_publ_author_name
'Seidlhofer, Beatrix'
'Djamil, John'
'N\"ather, Christian'
'Bensch, Wolfgang'

_publ_section_title
;
 From Zero- to Three-Dimensional Thioantimonates: [Ni(aepa)2]3Sb6S12(aepa
 = C5H15N3=N-(aminoethyl)-1,3-propandiamine), Containing the Unique
 [Sb6S12]6--Cyclic Anion, [Ni(aepa)2]6(Sb3S6)2(SO4)3&#x00B7;2H2O, with
 Isolated [Sb3S6]3--anions and [Ni(aepa)2]Sb4S7, Characterized by a
 Three-Dimensional Network Structure
;
_journal_issue 12
_journal_name_full 'Crystal Growth &amp; Design'
_journal_page_first 5554
_journal_paper_doi 10.1021/cg201122e
_journal_volume 11
_journal_year 2011
_chemical_formula_moiety '3(C10 H30 N6 Ni), S12 Sb6'
_chemical_formula_sum 'C30 H90 N18 Ni3 S12 Sb6'
_chemical_formula_weight 1994.55
_chemical_name_common '[Ni(aepa)2]3Sb6S12'
_chemical_name_systematic
; 
 ? 
;
_space_group_IT_number 148
_symmetry_cell_setting trigonal
_symmetry_space_group_name_Hall '-R 3'
_symmetry_space_group_name_H-M 'R -3 :H'
_atom_sites_solution_hydrogens geom
_atom_sites_solution_primary direct
_atom_sites_solution_secondary difmap
_audit_creation_method SHELXL-97
_cell_angle_alpha 90.00
_cell_angle_beta 90.00
_cell_angle_gamma 120.00
_cell_formula_units_Z 6
_cell_length_a 22.1486(11)
_cell_length_b 22.1486(11)
_cell_length_c 23.6629(13)
_cell_measurement_reflns_used 5411
_cell_measurement_temperature 293(2)
_cell_measurement_theta_max 28.05
_cell_measurement_theta_min 2.29
_cell_volume 10052.9(9)
_computing_cell_refinement 'STOE-IPDS Program Package'
_computing_data_collection 'STOE-IPDS Program Package'
_computing_data_reduction 'STOE-IPDS Program Package'
_computing_molecular_graphics 'Bruker SHELXTL'
_computing_publication_material 'Bruker SHELXTL'
_computing_structure_refinement 'SHELXL-97 (Sheldrick, 1997)'
_computing_structure_solution 'SHELXS-97 (Sheldrick, 1990)'
_diffrn_ambient_temperature 293(2)
_diffrn_measured_fraction_theta_full 0.997
_diffrn_measured_fraction_theta_max 0.997
_diffrn_measurement_device_type 'Stoe Imaging Plate Diffraction System'
_diffrn_measurement_method '\f scans'
_diffrn_radiation_monochromator graphite
_diffrn_radiation_source 'fine-focus sealed tube'
_diffrn_radiation_type MoK\a
_diffrn_radiation_wavelength 0.71073
_diffrn_reflns_av_R_equivalents 0.0377
_diffrn_reflns_av_sigmaI/netI 0.0207
_diffrn_reflns_limit_h_max 28
_diffrn_reflns_limit_h_min -29
_diffrn_reflns_limit_k_max 29
_diffrn_reflns_limit_k_min -29
_diffrn_reflns_limit_l_max 31
_diffrn_reflns_limit_l_min -31
_diffrn_reflns_number 32787
_diffrn_reflns_theta_full 28.05
_diffrn_reflns_theta_max 28.05
_diffrn_reflns_theta_min 2.29
_diffrn_standards_decay_% none
_diffrn_standards_interval_count 0
_diffrn_standards_interval_time 0
_diffrn_standards_number 0
_exptl_absorpt_coefficient_mu 3.615
_exptl_absorpt_correction_T_max 0.7167
_exptl_absorpt_correction_T_min 0.5687
_exptl_absorpt_correction_type numerical
_exptl_absorpt_process_details 'X-Shape (STOE & CIE, 1998)'
_exptl_crystal_colour dark-red
_exptl_crystal_density_diffrn 1.977
_exptl_crystal_density_method 'not measured'
_exptl_crystal_description polyhedrons
_exptl_crystal_F_000 5868
_exptl_crystal_size_max 0.13
_exptl_crystal_size_mid 0.10
_exptl_crystal_size_min 0.07
_refine_diff_density_max 1.028
_refine_diff_density_min -1.121
_refine_diff_density_rms 0.144
_refine_ls_extinction_coef 0.00060(3)
_refine_ls_extinction_expression Fc^*^=kFc[1+0.001xFc^2^\l^3^/sin(2\q)]^-1/4^
_refine_ls_extinction_method SHELXL
_refine_ls_goodness_of_fit_ref 1.067
_refine_ls_hydrogen_treatment constr
_refine_ls_matrix_type full
_refine_ls_number_parameters 209
_refine_ls_number_reflns 5411
_refine_ls_number_restraints 0
_refine_ls_restrained_S_all 1.067
_refine_ls_R_factor_all 0.0481
_refine_ls_R_factor_gt 0.0380
_refine_ls_shift/su_max 0.004
_refine_ls_shift/su_mean 0.000
_refine_ls_structure_factor_coef Fsqd
_refine_ls_weighting_details 'calc w=1/[\s^2^(Fo^2^)+(0.0633P)^2^+27.3961P] where P=(Fo^2^+2Fc^2^)/3'
_refine_ls_weighting_scheme calc
_refine_ls_wR_factor_gt 0.0974
_refine_ls_wR_factor_ref 0.1028
_reflns_number_gt 4471
_reflns_number_total 5411
_reflns_threshold_expression >2sigma(I)
_cod_data_source_file cg201122e_si_001.cif
_cod_data_source_block bes601
_cod_original_sg_symbol_H-M R-3
_cod_database_code 4501341

loop_
_symmetry_equiv_pos_as_xyz
'x, y, z'
'-y, x-y, z'
'-x+y, -x, z'
'x+2/3, y+1/3, z+1/3'
'-y+2/3, x-y+1/3, z+1/3'
'-x+y+2/3, -x+1/3, z+1/3'
'x+1/3, y+2/3, z+2/3'
'-y+1/3, x-y+2/3, z+2/3'
'-x+y+1/3, -x+2/3, z+2/3'
'-x, -y, -z'
'y, -x+y, -z'
'x-y, x, -z'
'-x+2/3, -y+1/3, -z+1/3'
'y+2/3, -x+y+1/3, -z+1/3'
'x-y+2/3, x+1/3, -z+1/3'
'-x+1/3, -y+2/3, -z+2/3'
'y+1/3, -x+y+2/3, -z+2/3'
'x-y+1/3, x+2/3, -z+2/3'

loop_
_atom_site_label
_atom_site_type_symbol
_atom_site_fract_x
_atom_site_fract_y
_atom_site_fract_z
_atom_site_U_iso_or_equiv
_atom_site_adp_type
_atom_site_occupancy
_atom_site_symmetry_multiplicity
_atom_site_calc_flag
_atom_site_refinement_flags
_atom_site_disorder_assembly
_atom_site_disorder_group
Sb1 Sb 0.200617(14) 0.615698(14) 0.107905(11) 0.03160(10) Uani 1 1 d . . .
S1 S 0.21666(6) 0.73048(5) 0.13732(5) 0.0375(2) Uani 1 1 d . . .
S2 S 0.09457(7) 0.57623(6) 0.06091(5) 0.0464(3) Uani 1 1 d . . .
Sb2 Sb 0.545284(15) 1.308857(17) 0.276642(14) 0.03899(11) Uani 1 1 d . . .
S3 S 0.47267(7) 1.22401(7) 0.35118(7) 0.0531(3) Uani 1 1 d . . .
S4 S 0.46385(8) 1.28711(9) 0.20555(6) 0.0560(3) Uani 1 1 d . . .
Ni1 Ni 0.43910(3) 1.07775(3) 0.11644(3) 0.03793(15) Uani 1 1 d . . .
N1 N 0.4049(2) 1.0094(2) 0.04491(17) 0.0407(8) Uani 1 1 d . . .
H1N H 0.4220 1.0357 0.0137 0.049 Uiso 1 1 calc R . .
H2N H 0.4244 0.9823 0.0472 0.049 Uiso 1 1 calc R . .
C1 C 0.3294(3) 0.9634(3) 0.0367(3) 0.0576(14) Uani 1 1 d . . .
H1A H 0.3212 0.9380 0.0016 0.069 Uiso 1 1 calc R B .
H1B H 0.3071 0.9915 0.0341 0.069 Uiso 1 1 calc R . .
C2 C 0.2978(3) 0.9126(3) 0.0849(3) 0.0566(14) Uani 1 1 d . B .
H2A H 0.2518 0.8760 0.0734 0.068 Uiso 0.50 1 calc PR A 1
H2B H 0.3260 0.8911 0.0914 0.068 Uiso 0.50 1 calc PR A 1
H2C H 0.3193 0.8837 0.0860 0.068 Uiso 0.50 1 calc PR A 2
H2D H 0.2486 0.8822 0.0770 0.068 Uiso 0.50 1 calc PR A 2
C3 C 0.2916(6) 0.9392(5) 0.1334(5) 0.039(2) Uiso 0.50 1 d P B 1
H3A H 0.2648 0.9012 0.1594 0.046 Uiso 0.50 1 calc PR B 1
H3B H 0.2653 0.9628 0.1265 0.046 Uiso 0.50 1 calc PR B 1
N2 N 0.3571(5) 0.9881(4) 0.1604(3) 0.0333(17) Uiso 0.50 1 d P B 1
H3N H 0.3769 0.9617 0.1688 0.040 Uiso 0.50 1 calc PR B 1
C4 C 0.3505(5) 1.0151(5) 0.2162(4) 0.045(2) Uiso 0.50 1 d P B 1
H4A H 0.3260 0.9763 0.2421 0.053 Uiso 0.50 1 calc PR B 1
H4B H 0.3229 1.0377 0.2119 0.053 Uiso 0.50 1 calc PR B 1
C5 C 0.4228(7) 1.0679(7) 0.2418(6) 0.065(3) Uiso 0.50 1 d P B 1
H5A H 0.4169 1.0862 0.2774 0.078 Uiso 0.50 1 calc PR B 1
H5B H 0.4501 1.0454 0.2485 0.078 Uiso 0.50 1 calc PR B 1
C3' C 0.3056(7) 0.9484(6) 0.1498(6) 0.048(3) Uiso 0.50 1 d P B 2
H3C H 0.2845 0.9777 0.1492 0.058 Uiso 0.50 1 calc PR B 2
H3D H 0.2806 0.9116 0.1771 0.058 Uiso 0.50 1 calc PR B 2
N2' N 0.3786(5) 0.9903(4) 0.1673(4) 0.0367(18) Uiso 0.50 1 d P B 2
H4N H 0.3976 0.9623 0.1644 0.044 Uiso 0.50 1 calc PR B 2
C4' C 0.3852(9) 1.0117(8) 0.2261(6) 0.073(4) Uiso 0.50 1 d P B 2
H4C H 0.3418 0.9814 0.2455 0.088 Uiso 0.50 1 calc PR B 2
H4D H 0.4215 1.0058 0.2437 0.088 Uiso 0.50 1 calc PR B 2
C5' C 0.4018(8) 1.0831(7) 0.2332(6) 0.065(3) Uiso 0.50 1 d P B 2
H5C H 0.3617 1.0875 0.2232 0.078 Uiso 0.50 1 calc PR B 2
H5D H 0.4132 1.0968 0.2725 0.078 Uiso 0.50 1 calc PR B 2
N3 N 0.4596(3) 1.1273(3) 0.1980(2) 0.0715(16) Uani 1 1 d . B .
H5N H 0.5057 1.1517 0.2047 0.086 Uiso 0.50 1 calc PR C 1
H6N H 0.4425 1.1566 0.1997 0.086 Uiso 0.50 1 calc PR C 1
H7N H 0.4994 1.1323 0.2125 0.086 Uiso 0.50 1 calc PR C 2
H8N H 0.4636 1.1697 0.1951 0.086 Uiso 0.50 1 calc PR C 2
N4 N 0.5217(3) 1.0557(3) 0.1321(2) 0.0557(11) Uani 1 1 d . B .
H9N H 0.5367 1.0666 0.1680 0.067 Uiso 1 1 calc R . .
H10N H 0.5063 1.0101 0.1267 0.067 Uiso 1 1 calc R . .
C6 C 0.5785(3) 1.0976(3) 0.0929(3) 0.0622(15) Uani 1 1 d . . .
H6A H 0.5685 1.0752 0.0562 0.075 Uiso 1 1 calc R B .
H6B H 0.6217 1.1018 0.1068 0.075 Uiso 1 1 calc R . .
C7 C 0.5858(3) 1.1678(3) 0.0877(3) 0.0669(17) Uani 1 1 d . B .
H7A H 0.5981 1.1912 0.1241 0.080 Uiso 1 1 calc R . .
H7B H 0.6225 1.1958 0.0611 0.080 Uiso 1 1 calc R . .
N5 N 0.5191(2) 1.1602(2) 0.06806(18) 0.0420(8) Uani 1 1 d . B .
H11N H 0.5133 1.1447 0.0318 0.050 Uiso 1 1 calc R . .
C8 C 0.5204(3) 1.2265(3) 0.0665(3) 0.0590(15) Uani 1 1 d . . .
H8A H 0.5619 1.2601 0.0464 0.071 Uiso 1 1 calc R B .
H8B H 0.5238 1.2433 0.1049 0.071 Uiso 1 1 calc R . .
C9 C 0.4565(3) 1.2228(3) 0.0382(3) 0.0565(13) Uani 1 1 d . B .
H9A H 0.4497 1.2594 0.0539 0.068 Uiso 0.65 1 calc PR D 1
H9B H 0.4664 1.2326 -0.0018 0.068 Uiso 0.65 1 calc PR D 1
H9C H 0.4660 1.2700 0.0317 0.068 Uiso 0.35 1 calc PR D 2
H9D H 0.4502 1.2008 0.0015 0.068 Uiso 0.35 1 calc PR D 2
C10 C 0.3897(5) 1.1550(4) 0.0441(4) 0.0519(19) Uani 0.65 1 d P B 1
H10A H 0.3518 1.1635 0.0351 0.062 Uiso 0.65 1 calc PR B 1
H10B H 0.3895 1.1236 0.0154 0.062 Uiso 0.65 1 calc PR B 1
C10' C 0.3891(9) 1.1839(9) 0.0706(7) 0.052(3) Uiso 0.35 1 d P B 2
H10C H 0.3894 1.2143 0.1002 0.062 Uiso 0.35 1 calc PR B 2
H10D H 0.3511 1.1748 0.0451 0.062 Uiso 0.35 1 calc PR B 2
N6 N 0.3742(3) 1.1200(3) 0.0957(3) 0.084(2) Uani 1 1 d . B .
H12N H 0.3296 1.0851 0.0949 0.101 Uiso 0.65 1 calc PR E 1
H13N H 0.3779 1.1497 0.1232 0.101 Uiso 0.65 1 calc PR E 1
H14N H 0.3407 1.0873 0.0736 0.101 Uiso 0.35 1 calc PR E 2
H15N H 0.3529 1.1189 0.1284 0.101 Uiso 0.35 1 calc PR E 2

loop_
_atom_site_aniso_label
_atom_site_aniso_U_11
_atom_site_aniso_U_22
_atom_site_aniso_U_33
_atom_site_aniso_U_23
_atom_site_aniso_U_13
_atom_site_aniso_U_12
Sb1 0.03166(15) 0.02974(15) 0.03142(15) 0.00019(10) 0.00204(10) 0.01388(11)
S1 0.0417(5) 0.0275(5) 0.0406(6) -0.0025(4) -0.0101(4) 0.0153(4)
S2 0.0466(6) 0.0390(6) 0.0392(6) 0.0002(5) -0.0142(5) 0.0107(5)
Sb2 0.03097(15) 0.04022(17) 0.04883(19) -0.00364(12) -0.00316(11) 0.02008(12)
S3 0.0419(6) 0.0507(7) 0.0701(9) 0.0092(6) 0.0017(6) 0.0256(6)
S4 0.0547(7) 0.0761(9) 0.0476(7) -0.0032(6) -0.0094(6) 0.0405(7)
Ni1 0.0421(3) 0.0292(3) 0.0420(3) 0.0074(2) 0.0099(2) 0.0175(2)
N1 0.0387(19) 0.043(2) 0.039(2) 0.0100(16) 0.0035(15) 0.0189(17)
C1 0.045(3) 0.055(3) 0.060(3) 0.015(3) -0.012(2) 0.015(2)
C2 0.041(3) 0.040(3) 0.078(4) 0.015(3) 0.000(2) 0.012(2)
N3 0.084(4) 0.046(3) 0.067(3) -0.011(2) 0.017(3) 0.019(3)
N4 0.068(3) 0.063(3) 0.050(2) -0.004(2) -0.015(2) 0.043(3)
C6 0.046(3) 0.073(4) 0.076(4) -0.007(3) -0.011(3) 0.036(3)
C7 0.034(3) 0.065(4) 0.090(5) 0.005(3) -0.011(3) 0.016(3)
N5 0.0379(19) 0.0350(19) 0.049(2) 0.0015(16) 0.0028(16) 0.0150(16)
C8 0.055(3) 0.032(2) 0.088(4) 0.009(2) 0.015(3) 0.021(2)
C9 0.075(4) 0.044(3) 0.062(3) 0.011(2) 0.001(3) 0.038(3)
C10 0.061(5) 0.045(4) 0.056(5) 0.003(4) -0.014(4) 0.032(4)
N6 0.059(3) 0.064(3) 0.146(6) 0.048(4) 0.044(4) 0.045(3)

loop_
_atom_type_symbol
_atom_type_description
_atom_type_scat_dispersion_real
_atom_type_scat_dispersion_imag
_atom_type_scat_source
C C 0.0033 0.0016 'International Tables Vol C Tables 4.2.6.8 and 6.1.1.4'
H H 0.0000 0.0000 'International Tables Vol C Tables 4.2.6.8 and 6.1.1.4'
N N 0.0061 0.0033 'International Tables Vol C Tables 4.2.6.8 and 6.1.1.4'
S S 0.1246 0.1234 'International Tables Vol C Tables 4.2.6.8 and 6.1.1.4'
Ni Ni 0.3393 1.1124 'International Tables Vol C Tables 4.2.6.8 and 6.1.1.4'
Sb Sb -0.5866 1.5461 'International Tables Vol C Tables 4.2.6.8 and 6.1.1.4'

loop_
_geom_angle_atom_site_label_1
_geom_angle_atom_site_label_2
_geom_angle_atom_site_label_3
_geom_angle
_geom_angle_site_symmetry_1
_geom_angle_site_symmetry_3
S2 Sb1 S1 97.32(4) . 15
S2 Sb1 S1 96.82(4) . .
S1 Sb1 S1 99.623(19) 15 .
Sb1 S1 Sb1 99.97(4) 14_455 .
S4 Sb2 S3 99.46(5) . 17_455
S4 Sb2 S3 102.35(5) . .
S3 Sb2 S3 100.820(17) 17_455 .
Sb2 S3 Sb2 94.38(5) 18_655 .
N2' Ni1 N6 106.2(3) . .
N2' Ni1 N5 166.5(3) . .
N6 Ni1 N5 87.36(18) . .
N2' Ni1 N1 87.9(3) . .
N6 Ni1 N1 92.9(2) . .
N5 Ni1 N1 91.73(15) . .
N2' Ni1 N4 85.1(3) . .
N6 Ni1 N4 168.2(2) . .
N5 Ni1 N4 81.37(18) . .
N1 Ni1 N4 90.93(17) . .
N2' Ni1 N3 80.3(3) . .
N6 Ni1 N3 89.9(3) . .
N5 Ni1 N3 99.88(18) . .
N1 Ni1 N3 168.17(17) . .
N4 Ni1 N3 88.6(2) . .
N2' Ni1 N2 12.8(3) . .
N6 Ni1 N2 94.2(3) . .
N5 Ni1 N2 175.4(2) . .
N1 Ni1 N2 83.9(2) . .
N4 Ni1 N2 97.3(3) . .
N3 Ni1 N2 84.5(3) . .
C1 N1 Ni1 118.1(4) . .
N1 C1 C2 111.1(4) . .
C3 C2 C1 115.7(7) . .
C3 C2 C3' 11.4(7) . .
C1 C2 C3' 115.7(6) . .
C2 C3 N2 115.1(8) . .
C3 N2 C4 115.3(8) . .
C3 N2 Ni1 122.4(6) . .
C4 N2 Ni1 105.3(6) . .
N2 C4 C5 112.1(9) . .
N3 C5 C4 106.6(10) . .
N2' C3' C2 112.0(8) . .
C4' N2' C3' 112.1(10) . .
C4' N2' Ni1 109.5(8) . .
C3' N2' Ni1 114.6(7) . .
C5' C4' N2' 113.5(12) . .
N3 C5' C4' 109.4(12) . .
C5' N3 C5 27.9(7) . .
C5' N3 Ni1 106.6(6) . .
C5 N3 Ni1 106.2(6) . .
C6 N4 Ni1 107.9(3) . .
N4 C6 C7 108.9(5) . .
N5 C7 C6 109.1(5) . .
C8 N5 C7 112.2(5) . .
C8 N5 Ni1 117.9(3) . .
C7 N5 Ni1 106.5(3) . .
N5 C8 C9 113.9(5) . .
C10 C9 C10' 34.9(7) . .
C10 C9 C8 115.9(5) . .
C10' C9 C8 115.6(8) . .
N6 C10 C9 118.9(7) . .
N6 C10' C9 117.1(12) . .
C10 N6 C10' 37.4(7) . .
C10 N6 Ni1 114.5(5) . .
C10' N6 Ni1 131.8(7) . .

loop_
_geom_bond_atom_site_label_1
_geom_bond_atom_site_label_2
_geom_bond_distance
_geom_bond_site_symmetry_2
Sb1 S2 2.3376(12) .
Sb1 S1 2.4587(11) 15
Sb1 S1 2.4841(11) .
S1 Sb1 2.4587(11) 14_455
Sb2 S4 2.3337(14) .
Sb2 S3 2.4727(14) 17_455
Sb2 S3 2.4912(15) .
S3 Sb2 2.4729(14) 18_655
Ni1 N2' 2.097(8) .
Ni1 N6 2.129(5) .
Ni1 N5 2.132(4) .
Ni1 N1 2.141(4) .
Ni1 N4 2.148(4) .
Ni1 N3 2.154(5) .
Ni1 N2 2.173(8) .
N1 C1 1.472(6) .
C1 C2 1.506(7) .
C2 C3 1.329(12) .
C2 C3' 1.697(14) .
C3 N2 1.454(13) .
N2 C4 1.487(13) .
C4 C5 1.557(17) .
C5 N3 1.548(15) .
C3' N2' 1.464(15) .
N2' C4' 1.454(17) .
C4' C5' 1.44(2) .
C5' N3 1.428(15) .
N4 C6 1.461(8) .
C6 C7 1.486(9) .
C7 N5 1.476(7) .
N5 C8 1.454(6) .
C8 C9 1.532(9) .
C9 C10 1.497(10) .
C9 C10' 1.508(17) .
C10 N6 1.394(10) .
C10' N6 1.413(17) .
